data_4087822
loop_
_publ_author_name
'Schmid, Steven C.'
'Van Hoveln, Ryan'
'Rigoli, Jared W.'
'Schomaker, Jennifer M.'

_publ_section_title
;
 Development of N-Heterocyclic Carbene--Copper Complexes for 1,3-Halogen
 Migration
;
_journal_issue 16
_journal_name_full Organometallics
_journal_page_first 4164
_journal_paper_doi 10.1021/acs.organomet.5b00629
_journal_volume 34
_journal_year 2015
_chemical_formula_moiety 'C43 H68 Cl Cu N2, 0.5(C2 H4 Cl2)'
_chemical_formula_sum 'C44 H70 Cl2 Cu N2'
_chemical_formula_weight 761.46
_space_group_crystal_system triclinic
_space_group_IT_number 2
_space_group_name_Hall '-P 1'
_space_group_name_H-M_alt 'P -1'
_atom_sites_solution_hydrogens geom
_atom_sites_solution_primary direct
_audit_creation_date 2015-04-14
_audit_creation_method
;
Olex2 1.2-dev
(compiled 2015.03.31 svn.r3164 for OlexSys, GUI svn.r5023)
;
_cell_angle_alpha 65.84(2)
_cell_angle_beta 82.773(13)
_cell_angle_gamma 84.096(11)
_cell_formula_units_Z 4
_cell_length_a 12.008(4)
_cell_length_b 18.286(7)
_cell_length_c 21.544(7)
_cell_measurement_reflns_used 9848
_cell_measurement_temperature 100
_cell_measurement_theta_max 25.648
_cell_measurement_theta_min 2.446
_cell_volume 4275(3)
_computing_cell_refinement 'SAINT+ Ver. 8.34A (Bruker-AXS, 2014)'
_computing_data_collection 'APEX2 Ver. 2014.11-0 (Bruker-AXS, 2014)'
_computing_data_reduction 'SAINT+ Ver. 8.34A (Bruker-AXS, 2014)'
_computing_molecular_graphics 'OLEX2 (Dolomanov et al., 2009)'
_computing_publication_material 'OLEX2 (Dolomanov et al., 2009)'
_computing_structure_refinement 'XL (Sheldrick, 2015b)'
_computing_structure_solution 'XT (Sheldrick, 2015a)'
_diffrn_ambient_temperature 100.01
_diffrn_detector_area_resol_mean 7.9
_diffrn_detector_type 'CCD area detector'
_diffrn_measured_fraction_theta_full 0.998
_diffrn_measured_fraction_theta_max 0.994
_diffrn_measurement_device 'three-circle diffractometer'
_diffrn_measurement_device_type 'Bruker SMART APEX2 area detector'
_diffrn_measurement_method '0.5\% \w and 0.5\% \f scans'
_diffrn_radiation_collimation 'focusing mirrors'
_diffrn_radiation_monochromator 'mirror optics'
_diffrn_radiation_probe x-ray
_diffrn_radiation_type MoK\a
_diffrn_radiation_wavelength 0.71073
_diffrn_reflns_av_R_equivalents 0.0618
_diffrn_reflns_av_unetI/netI 0.0646
_diffrn_reflns_Laue_measured_fraction_full 0.998
_diffrn_reflns_Laue_measured_fraction_max 0.994
_diffrn_reflns_limit_h_max 14
_diffrn_reflns_limit_h_min -14
_diffrn_reflns_limit_k_max 22
_diffrn_reflns_limit_k_min -21
_diffrn_reflns_limit_l_max 26
_diffrn_reflns_limit_l_min -26
_diffrn_reflns_number 59730
_diffrn_reflns_point_group_measured_fraction_full 0.998
_diffrn_reflns_point_group_measured_fraction_max 0.994
_diffrn_reflns_theta_full 25.000
_diffrn_reflns_theta_max 25.789
_diffrn_reflns_theta_min 1.040
_diffrn_source 'microfocus sealed X-ray tube'
_diffrn_source_type 'Incoatec I\ms'
_exptl_absorpt_coefficient_mu 0.667
_exptl_absorpt_correction_T_max 0.9910
_exptl_absorpt_correction_T_min 0.8908
_exptl_absorpt_process_details 'SADABS-2014/5 (Krause et al., 2015) was used for absorption correction.'
_exptl_crystal_colour colourless
_exptl_crystal_colour_primary colourless
_exptl_crystal_density_diffrn 1.183
_exptl_crystal_density_method 'not measured'
_exptl_crystal_description block
_exptl_crystal_F_000 1644
_exptl_crystal_size_max 0.14
_exptl_crystal_size_mid 0.06
_exptl_crystal_size_min 0.03
_refine_diff_density_max 0.375
_refine_diff_density_min -0.499
_refine_diff_density_rms 0.063
_refine_ls_extinction_method none
_refine_ls_goodness_of_fit_ref 1.007
_refine_ls_hydrogen_treatment constr
_refine_ls_matrix_type full
_refine_ls_number_parameters 899
_refine_ls_number_reflns 16340
_refine_ls_number_restraints 0
_refine_ls_restrained_S_all 1.007
_refine_ls_R_factor_all 0.0748
_refine_ls_R_factor_gt 0.0418
_refine_ls_shift/su_max 0.001
_refine_ls_shift/su_mean 0.000
_refine_ls_structure_factor_coef Fsqd
_refine_ls_weighting_details 'w=1/[\s^2^(Fo^2^)+(0.0340P)^2^+2.2900P] where P=(Fo^2^+2Fc^2^)/3'
_refine_ls_weighting_scheme calc
_refine_ls_wR_factor_gt 0.0818
_refine_ls_wR_factor_ref 0.0920
_reflns_Friedel_coverage 0.000
_reflns_number_gt 11666
_reflns_number_total 16340
_reflns_threshold_expression 'I > 2\s(I)'
_cod_data_source_file om5b00629_si_005.cif
_cod_data_source_block schomaker56a
_cod_database_code 4087822
_shelx_space_group_comment
;
The symmetry employed for this shelxl refinement is uniquely defined
by the following loop, which should always be used as a source of
symmetry information in preference to the above space-group names.
They are only intended as comments.
;
_shelx_estimated_absorpt_t_max 0.980
_shelx_estimated_absorpt_t_min 0.912
_olex2_refinement_description
;
1. Fixed Uiso
 At 1.2 times of:
  All C(H) groups, All C(H,H) groups
 At 1.5 times of:
  All C(H,H,H) groups
2.a Ternary CH refined with riding coordinates:
 C10(H10), C17(H17), C30(H30), C37(H37), C10A(H10A), C17A(H17A), C30A(H30A),
 C37A(H37A)
2.b Secondary CH2 refined with riding coordinates:
 C11(H11A,H11B), C12(H12A,H12B), C14(H14A,H14B), C15(H15A,H15B), C18(H18A,
 H18B), C19(H19A,H19B), C21(H21A,H21B), C22(H22A,H22B), C31(H31A,H31B),
 C32(H32A,H32B), C34(H34A,H34B), C35(H35A,H35B), C38(H38A,H38B), C39(H39A,H39B),
  C41(H41A,H41B), C42(H42A,H42B), C11A(H11C,H11D), C12A(H12C,H12D), C14A(H14C,
 H14D), C15A(H15C,H15D), C18A(H18C,H18D), C19A(H19C,H19D), C21A(H21C,H21D),
 C22A(H22C,H22D), C31A(H31C,H31D), C32A(H32C,H32D), C34A(H34C,H34D), C35A(H35C,
 H35D), C38A(H38C,H38D), C39A(H39C,H39D), C41A(H41C,H41D), C42A(H42C,H42D),
 C44(H44A,H44B), C45(H45A,H45B)
2.c Aromatic/amide H refined with riding coordinates:
 C2(H2), C3(H3), C6(H6), C7(H7), C8(H8), C26(H26), C27(H27), C28(H28),
 C2A(H2A), C3A(H3A), C6A(H6A), C7A(H7A), C8A(H8A), C26A(H26A), C27A(H27A),
 C28A(H28A)
2.d Idealised Me refined as rotating group:
 C13(H13A,H13B,H13C), C16(H16A,H16B,H16C), C20(H20A,H20B,H20C), C23(H23A,H23B,
 H23C), C33(H33A,H33B,H33C), C36(H36A,H36B,H36C), C40(H40A,H40B,H40C), C43(H43A,
 H43B,H43C), C13A(H13D,H13E,H13F), C16A(H16D,H16E,H16F), C20A(H20D,H20E,H20F),
 C23A(H23D,H23E,H23F), C33A(H33D,H33E,H33F), C36A(H36D,H36E,H36F), C40A(H40D,
 H40E,H40F), C43A(H43D,H43E,H43F)
;
_shelx_shelxl_version_number 2014/7
_olex2_submission_special_instructions 'No special instructions were received'

loop_
_space_group_symop_operation_xyz
'x, y, z'
'-x, -y, -z'

loop_
_atom_site_label
_atom_site_type_symbol
_atom_site_fract_x
_atom_site_fract_y
_atom_site_fract_z
_atom_site_U_iso_or_equiv
_atom_site_adp_type
_atom_site_occupancy
_atom_site_site_symmetry_order
_atom_site_calc_flag
_atom_site_refinement_flags_posn
Cu1 Cu 0.24692(2) 0.33369(2) 0.76610(2) 0.01477(8) Uani 1 1 d .
Cl1 Cl 0.26875(6) 0.45547(4) 0.73894(4) 0.02711(16) Uani 1 1 d .
N1 N 0.30129(16) 0.17213(11) 0.77172(9) 0.0110(4) Uani 1 1 d .
N2 N 0.14926(16) 0.17782(11) 0.83358(9) 0.0109(4) Uani 1 1 d .
C1 C 0.23218(19) 0.22411(14) 0.79183(11) 0.0111(5) Uani 1 1 d .
C2 C 0.26097(19) 0.09611(14) 0.79980(12) 0.0132(5) Uani 1 1 d .
H2 H 0.2945 0.0502 0.7930 0.016 Uiso 1 1 calc R
C3 C 0.1655(2) 0.09942(14) 0.83837(12) 0.0132(5) Uani 1 1 d .
H3 H 0.1181 0.0565 0.8640 0.016 Uiso 1 1 calc R
C4 C 0.40027(19) 0.19337(14) 0.72384(12) 0.0119(5) Uani 1 1 d .
C5 C 0.49786(19) 0.21049(14) 0.74353(12) 0.0134(5) Uani 1 1 d .
C6 C 0.5928(2) 0.22467(15) 0.69683(13) 0.0174(6) Uani 1 1 d .
H6 H 0.6604 0.2365 0.7085 0.021 Uiso 1 1 calc R
C7 C 0.5907(2) 0.22194(15) 0.63404(13) 0.0178(6) Uani 1 1 d .
H7 H 0.6572 0.2301 0.6037 0.021 Uiso 1 1 calc R
C8 C 0.4924(2) 0.20742(14) 0.61496(12) 0.0156(5) Uani 1 1 d .
H8 H 0.4916 0.2072 0.5710 0.019 Uiso 1 1 calc R
C9 C 0.3948(2) 0.19313(14) 0.65920(12) 0.0124(5) Uani 1 1 d .
C10 C 0.5047(2) 0.21471(15) 0.81222(12) 0.0142(5) Uani 1 1 d .
H10 H 0.4271 0.2091 0.8362 0.017 Uiso 1 1 calc R
C11 C 0.5796(2) 0.14417(15) 0.85704(13) 0.0186(6) Uani 1 1 d .
H11A H 0.6514 0.1408 0.8299 0.022 Uiso 1 1 calc R
H11B H 0.5971 0.1549 0.8961 0.022 Uiso 1 1 calc R
C12 C 0.5256(2) 0.06386(15) 0.88416(13) 0.0191(6) Uani 1 1 d .
H12A H 0.5818 0.0203 0.9066 0.023 Uiso 1 1 calc R
H12B H 0.5020 0.0551 0.8454 0.023 Uiso 1 1 calc R
C13 C 0.4237(2) 0.06004(16) 0.93526(13) 0.0238(6) Uani 1 1 d .
H13A H 0.3633 0.0976 0.9116 0.036 Uiso 1 1 calc GR
H13B H 0.4448 0.0746 0.9710 0.036 Uiso 1 1 calc GR
H13C H 0.3975 0.0054 0.9560 0.036 Uiso 1 1 calc GR
C14 C 0.5427(2) 0.29714(15) 0.80179(12) 0.0183(6) Uani 1 1 d .
H14A H 0.6214 0.3023 0.7811 0.022 Uiso 1 1 calc R
H14B H 0.4957 0.3396 0.7690 0.022 Uiso 1 1 calc R
C15 C 0.5352(2) 0.31141(16) 0.86718(13) 0.0233(6) Uani 1 1 d .
H15A H 0.5902 0.2741 0.8975 0.028 Uiso 1 1 calc R
H15B H 0.4592 0.2994 0.8913 0.028 Uiso 1 1 calc R
C16 C 0.5584(3) 0.39743(17) 0.85330(15) 0.0313(7) Uani 1 1 d .
H16A H 0.5070 0.4348 0.8212 0.047 Uiso 1 1 calc GR
H16B H 0.6362 0.4079 0.8336 0.047 Uiso 1 1 calc GR
H16C H 0.5470 0.4049 0.8962 0.047 Uiso 1 1 calc GR
C17 C 0.2857(2) 0.18424(14) 0.63425(12) 0.0144(5) Uani 1 1 d .
H17 H 0.2259 0.1725 0.6732 0.017 Uiso 1 1 calc R
C18 C 0.2969(2) 0.11381(15) 0.61191(13) 0.0170(6) Uani 1 1 d .
H18A H 0.3489 0.1278 0.5698 0.020 Uiso 1 1 calc R
H18B H 0.3310 0.0662 0.6479 0.020 Uiso 1 1 calc R
C19 C 0.1863(2) 0.09148(15) 0.59852(14) 0.0207(6) Uani 1 1 d .
H19A H 0.1343 0.0764 0.6408 0.025 Uiso 1 1 calc R
H19B H 0.1515 0.1389 0.5628 0.025 Uiso 1 1 calc R
C20 C 0.2014(2) 0.02241(16) 0.57582(15) 0.0272(7) Uani 1 1 d .
H20A H 0.2536 0.0366 0.5344 0.041 Uiso 1 1 calc GR
H20B H 0.1286 0.0116 0.5663 0.041 Uiso 1 1 calc GR
H20C H 0.2318 -0.0256 0.6121 0.041 Uiso 1 1 calc GR
C21 C 0.2509(2) 0.26397(14) 0.57679(12) 0.0160(5) Uani 1 1 d .
H21A H 0.3084 0.2755 0.5373 0.019 Uiso 1 1 calc R
H21B H 0.1790 0.2579 0.5619 0.019 Uiso 1 1 calc R
C22 C 0.2368(2) 0.33508(15) 0.59685(14) 0.0228(6) Uani 1 1 d .
H22A H 0.3098 0.3436 0.6090 0.027 Uiso 1 1 calc R
H22B H 0.1824 0.3227 0.6378 0.027 Uiso 1 1 calc R
C23 C 0.1959(2) 0.41193(16) 0.54020(15) 0.0321(7) Uani 1 1 d .
H23A H 0.2507 0.4255 0.4999 0.048 Uiso 1 1 calc GR
H23B H 0.1875 0.4557 0.5559 0.048 Uiso 1 1 calc GR
H23C H 0.1232 0.4041 0.5283 0.048 Uiso 1 1 calc GR
C24 C 0.04915(19) 0.20827(14) 0.86258(12) 0.0127(5) Uani 1 1 d .
C25 C 0.0469(2) 0.20474(14) 0.92875(12) 0.0148(5) Uani 1 1 d .
C26 C -0.0530(2) 0.23071(16) 0.95543(13) 0.0209(6) Uani 1 1 d .
H26 H -0.0584 0.2284 1.0006 0.025 Uiso 1 1 calc R
C27 C -0.1446(2) 0.25990(17) 0.91754(13) 0.0229(6) Uani 1 1 d .
H27 H -0.2120 0.2776 0.9367 0.027 Uiso 1 1 calc R
C28 C -0.1388(2) 0.26341(16) 0.85186(13) 0.0204(6) Uani 1 1 d .
H28 H -0.2025 0.2836 0.8264 0.025 Uiso 1 1 calc R
C29 C -0.0413(2) 0.23789(15) 0.82249(12) 0.0150(5) Uani 1 1 d .
C30 C 0.1499(2) 0.17575(15) 0.96897(12) 0.0168(6) Uani 1 1 d .
H30 H 0.1953 0.1381 0.9514 0.020 Uiso 1 1 calc R
C31 C 0.1226(2) 0.12838(16) 1.04568(12) 0.0212(6) Uani 1 1 d .
H31A H 0.1935 0.1157 1.0679 0.025 Uiso 1 1 calc R
H31B H 0.0739 0.1634 1.0640 0.025 Uiso 1 1 calc R
C32 C 0.0647(2) 0.05042(16) 1.06621(14) 0.0236(6) Uani 1 1 d .
H32A H 0.0415 0.0291 1.1159 0.028 Uiso 1 1 calc R
H32B H -0.0042 0.0621 1.0421 0.028 Uiso 1 1 calc R
C33 C 0.1381(2) -0.01355(17) 1.05024(15) 0.0308(7) Uani 1 1 d .
H33A H 0.1582 0.0060 1.0008 0.046 Uiso 1 1 calc GR
H33B H 0.0968 -0.0624 1.0657 0.046 Uiso 1 1 calc GR
H33C H 0.2066 -0.0255 1.0738 0.046 Uiso 1 1 calc GR
C34 C 0.2245(2) 0.24590(15) 0.95413(13) 0.0175(6) Uani 1 1 d .
H34A H 0.2903 0.2243 0.9810 0.021 Uiso 1 1 calc R
H34B H 0.2530 0.2666 0.9052 0.021 Uiso 1 1 calc R
C35 C 0.1699(2) 0.31643(15) 0.96947(14) 0.0217(6) Uani 1 1 d .
H35A H 0.1373 0.2964 1.0176 0.026 Uiso 1 1 calc R
H35B H 0.1078 0.3417 0.9400 0.026 Uiso 1 1 calc R
C36 C 0.2534(2) 0.37932(16) 0.95746(15) 0.0274(7) Uani 1 1 d .
H36A H 0.2847 0.4002 0.9096 0.041 Uiso 1 1 calc GR
H36B H 0.3143 0.3548 0.9871 0.041 Uiso 1 1 calc GR
H36C H 0.2149 0.4234 0.9679 0.041 Uiso 1 1 calc GR
C37 C -0.0381(2) 0.23774(15) 0.75183(12) 0.0154(5) Uani 1 1 d .
H37 H 0.0427 0.2329 0.7352 0.018 Uiso 1 1 calc R
C38 C -0.0902(2) 0.31534(15) 0.69933(13) 0.0193(6) Uani 1 1 d .
H38A H -0.0815 0.3115 0.6544 0.023 Uiso 1 1 calc R
H38B H -0.1717 0.3189 0.7130 0.023 Uiso 1 1 calc R
C39 C -0.0403(2) 0.39242(15) 0.69082(13) 0.0221(6) Uani 1 1 d .
H39A H 0.0427 0.3855 0.6865 0.026 Uiso 1 1 calc R
H39B H -0.0636 0.4034 0.7321 0.026 Uiso 1 1 calc R
C40 C -0.0783(3) 0.46366(16) 0.62818(14) 0.0305(7) Uani 1 1 d .
H40A H -0.0592 0.4517 0.5876 0.046 Uiso 1 1 calc GR
H40B H -0.0402 0.5113 0.6223 0.046 Uiso 1 1 calc GR
H40C H -0.1598 0.4739 0.6343 0.046 Uiso 1 1 calc GR
C41 C -0.0934(2) 0.16259(15) 0.75791(13) 0.0185(6) Uani 1 1 d .
H41A H -0.0536 0.1147 0.7903 0.022 Uiso 1 1 calc R
H41B H -0.1720 0.1643 0.7779 0.022 Uiso 1 1 calc R
C42 C -0.0943(2) 0.15232(16) 0.69123(13) 0.0234(6) Uani 1 1 d .
H42A H -0.1435 0.1957 0.6609 0.028 Uiso 1 1 calc R
H42B H -0.0173 0.1573 0.6678 0.028 Uiso 1 1 calc R
C43 C -0.1360(3) 0.07127(18) 0.70318(16) 0.0398(8) Uani 1 1 d .
H43A H -0.1381 0.0678 0.6591 0.060 Uiso 1 1 calc GR
H43B H -0.2117 0.0657 0.7271 0.060 Uiso 1 1 calc GR
H43C H -0.0850 0.0282 0.7310 0.060 Uiso 1 1 calc GR
Cu1A Cu 0.21470(3) 0.83591(2) 0.76047(2) 0.01545(8) Uani 1 1 d .
Cl1A Cl 0.15413(6) 0.93683(4) 0.78080(4) 0.03034(17) Uani 1 1 d .
N1A N 0.27833(16) 0.66742(11) 0.79686(10) 0.0113(4) Uani 1 1 d .
N2A N 0.31410(15) 0.73334(11) 0.68938(9) 0.0105(4) Uani 1 1 d .
C1A C 0.27057(19) 0.74322(14) 0.74698(11) 0.0106(5) Uani 1 1 d .
C2A C 0.32527(19) 0.61270(14) 0.77057(12) 0.0138(5) Uani 1 1 d .
H2A H 0.3389 0.5566 0.7954 0.017 Uiso 1 1 calc R
C3A C 0.3479(2) 0.65415(14) 0.70301(12) 0.0135(5) Uani 1 1 d .
H3A H 0.3807 0.6331 0.6708 0.016 Uiso 1 1 calc R
C4A C 0.2394(2) 0.64582(14) 0.86786(12) 0.0120(5) Uani 1 1 d .
C5A C 0.1282(2) 0.62445(14) 0.88901(12) 0.0129(5) Uani 1 1 d .
C6A C 0.0944(2) 0.60021(15) 0.95844(12) 0.0164(6) Uani 1 1 d .
H6A H 0.0194 0.5852 0.9748 0.020 Uiso 1 1 calc R
C7A C 0.1674(2) 0.59745(15) 1.00401(13) 0.0188(6) Uani 1 1 d .
H7A H 0.1424 0.5807 1.0511 0.023 Uiso 1 1 calc R
C8A C 0.2773(2) 0.61906(15) 0.98114(12) 0.0168(6) Uani 1 1 d .
H8A H 0.3271 0.6166 1.0130 0.020 Uiso 1 1 calc R
C9A C 0.3156(2) 0.64424(14) 0.91252(12) 0.0130(5) Uani 1 1 d .
C10A C 0.0481(2) 0.62207(15) 0.84047(12) 0.0145(5) Uani 1 1 d .
H10A H 0.0831 0.6502 0.7928 0.017 Uiso 1 1 calc R
C11A C 0.0384(2) 0.53364(15) 0.85280(13) 0.0168(6) Uani 1 1 d .
H11C H 0.1137 0.5117 0.8421 0.020 Uiso 1 1 calc R
H11D H 0.0164 0.5030 0.9020 0.020 Uiso 1 1 calc R
C12A C -0.0450(2) 0.51910(15) 0.81164(13) 0.0195(6) Uani 1 1 d .
H12C H -0.0407 0.4612 0.8211 0.023 Uiso 1 1 calc R
H12D H -0.1220 0.5333 0.8272 0.023 Uiso 1 1 calc R
C13A C -0.0245(2) 0.56688(16) 0.73476(13) 0.0245(6) Uani 1 1 d .
H13D H -0.0802 0.5543 0.7115 0.037 Uiso 1 1 calc GR
H13E H 0.0512 0.5526 0.7187 0.037 Uiso 1 1 calc GR
H13F H -0.0314 0.6244 0.7247 0.037 Uiso 1 1 calc GR
C14A C -0.0657(2) 0.66568(15) 0.84665(13) 0.0164(6) Uani 1 1 d .
H14C H -0.1154 0.6598 0.8158 0.020 Uiso 1 1 calc R
H14D H -0.1008 0.6397 0.8940 0.020 Uiso 1 1 calc R
C15A C -0.0581(2) 0.75462(15) 0.82919(13) 0.0202(6) Uani 1 1 d .
H15C H -0.0202 0.7606 0.8650 0.024 Uiso 1 1 calc R
H15D H -0.0113 0.7788 0.7853 0.024 Uiso 1 1 calc R
C16A C -0.1724(2) 0.80013(17) 0.82339(15) 0.0309(7) Uani 1 1 d .
H16D H -0.2096 0.7957 0.7872 0.046 Uiso 1 1 calc GR
H16E H -0.1624 0.8568 0.8122 0.046 Uiso 1 1 calc GR
H16F H -0.2187 0.7772 0.8669 0.046 Uiso 1 1 calc GR
C17A C 0.4369(2) 0.66687(15) 0.88820(13) 0.0170(6) Uani 1 1 d .
H17A H 0.4429 0.6937 0.8372 0.020 Uiso 1 1 calc R
C18A C 0.5146(2) 0.58994(16) 0.90844(14) 0.0249(6) Uani 1 1 d .
H18C H 0.5180 0.5672 0.9585 0.030 Uiso 1 1 calc R
H18D H 0.4804 0.5502 0.8974 0.030 Uiso 1 1 calc R
C19A C 0.6348(2) 0.60084(18) 0.87393(14) 0.0293(7) Uani 1 1 d .
H19C H 0.6691 0.6412 0.8841 0.035 Uiso 1 1 calc R
H19D H 0.6795 0.5494 0.8936 0.035 Uiso 1 1 calc R
C20A C 0.6409(2) 0.62753(18) 0.79717(14) 0.0296(7) Uani 1 1 d .
H20D H 0.6054 0.6817 0.7767 0.044 Uiso 1 1 calc GR
H20E H 0.6014 0.5904 0.7865 0.044 Uiso 1 1 calc GR
H20F H 0.7198 0.6278 0.7787 0.044 Uiso 1 1 calc GR
C21A C 0.4712(2) 0.72639(16) 0.91493(13) 0.0246(6) Uani 1 1 d .
H21C H 0.4695 0.6998 0.9653 0.029 Uiso 1 1 calc R
H21D H 0.5496 0.7405 0.8966 0.029 Uiso 1 1 calc R
C22A C 0.3963(3) 0.80304(17) 0.89575(15) 0.0350(8) Uani 1 1 d .
H22C H 0.3180 0.7892 0.9146 0.042 Uiso 1 1 calc R
H22D H 0.3973 0.8295 0.8454 0.042 Uiso 1 1 calc R
C23A C 0.4325(4) 0.8615(2) 0.92200(18) 0.0656(12) Uani 1 1 d .
H23D H 0.5107 0.8743 0.9046 0.098 Uiso 1 1 calc GR
H23E H 0.4263 0.8372 0.9721 0.098 Uiso 1 1 calc GR
H23F H 0.3840 0.9109 0.9063 0.098 Uiso 1 1 calc GR
C24A C 0.3234(2) 0.79513(14) 0.62099(12) 0.0118(5) Uani 1 1 d .
C25A C 0.2387(2) 0.80382(14) 0.57882(12) 0.0126(5) Uani 1 1 d .
C26A C 0.2556(2) 0.85787(15) 0.51120(12) 0.0158(5) Uani 1 1 d .
H26A H 0.2006 0.8651 0.4808 0.019 Uiso 1 1 calc R
C27A C 0.3508(2) 0.90126(15) 0.48725(13) 0.0171(6) Uani 1 1 d .
H27A H 0.3608 0.9373 0.4406 0.021 Uiso 1 1 calc R
C28A C 0.4317(2) 0.89293(14) 0.53026(12) 0.0159(5) Uani 1 1 d .
H28A H 0.4960 0.9240 0.5133 0.019 Uiso 1 1 calc R
C29A C 0.41923(19) 0.83894(14) 0.59869(12) 0.0127(5) Uani 1 1 d .
C30A C 0.1320(2) 0.75778(15) 0.60698(12) 0.0144(5) Uani 1 1 d .
H30A H 0.1513 0.7096 0.6487 0.017 Uiso 1 1 calc R
C31A C 0.0926(2) 0.72587(15) 0.55819(13) 0.0170(6) Uani 1 1 d .
H31C H 0.0202 0.7005 0.5780 0.020 Uiso 1 1 calc R
H31D H 0.0794 0.7715 0.5143 0.020 Uiso 1 1 calc R
C32A C 0.1767(2) 0.66514(16) 0.54452(13) 0.0206(6) Uani 1 1 d .
H32C H 0.2510 0.6887 0.5290 0.025 Uiso 1 1 calc R
H32D H 0.1843 0.6171 0.5877 0.025 Uiso 1 1 calc R
C33A C 0.1431(3) 0.63956(17) 0.49114(14) 0.0298(7) Uani 1 1 d .
H33D H 0.1325 0.6870 0.4488 0.045 Uiso 1 1 calc GR
H33E H 0.0727 0.6121 0.5079 0.045 Uiso 1 1 calc GR
H33F H 0.2023 0.6031 0.4823 0.045 Uiso 1 1 calc GR
C34A C 0.0395(2) 0.80762(15) 0.63099(13) 0.0179(6) Uani 1 1 d .
H34C H -0.0197 0.7713 0.6599 0.021 Uiso 1 1 calc R
H34D H 0.0724 0.8280 0.6603 0.021 Uiso 1 1 calc R
C35A C -0.0163(2) 0.87863(15) 0.57558(13) 0.0197(6) Uani 1 1 d .
H35C H -0.0575 0.8589 0.5489 0.024 Uiso 1 1 calc R
H35D H 0.0420 0.9137 0.5440 0.024 Uiso 1 1 calc R
C36A C -0.0978(2) 0.92695(17) 0.60643(15) 0.0283(7) Uani 1 1 d .
H36D H -0.1344 0.9712 0.5699 0.042 Uiso 1 1 calc GR
H36E H -0.0565 0.9486 0.6310 0.042 Uiso 1 1 calc GR
H36F H -0.1549 0.8921 0.6383 0.042 Uiso 1 1 calc GR
C37A C 0.5066(2) 0.83185(14) 0.64707(12) 0.0145(5) Uani 1 1 d .
H37A H 0.4869 0.7856 0.6912 0.017 Uiso 1 1 calc R
C38A C 0.4957(2) 0.90750(14) 0.66239(12) 0.0154(5) Uani 1 1 d .
H38C H 0.5117 0.9546 0.6191 0.018 Uiso 1 1 calc R
H38D H 0.4169 0.9149 0.6798 0.018 Uiso 1 1 calc R
C39A C 0.5730(2) 0.90576(16) 0.71394(13) 0.0207(6) Uani 1 1 d .
H39C H 0.6518 0.9084 0.6934 0.025 Uiso 1 1 calc R
H39D H 0.5667 0.8543 0.7545 0.025 Uiso 1 1 calc R
C40A C 0.5449(2) 0.97544(16) 0.73650(14) 0.0272(7) Uani 1 1 d .
H40D H 0.5529 1.0265 0.6966 0.041 Uiso 1 1 calc GR
H40E H 0.5965 0.9717 0.7696 0.041 Uiso 1 1 calc GR
H40F H 0.4674 0.9726 0.7576 0.041 Uiso 1 1 calc GR
C41A C 0.6259(2) 0.81279(15) 0.62103(13) 0.0167(6) Uani 1 1 d .
H41C H 0.6483 0.8581 0.5777 0.020 Uiso 1 1 calc R
H41D H 0.6782 0.8082 0.6547 0.020 Uiso 1 1 calc R
C42A C 0.6382(2) 0.73589(16) 0.60891(13) 0.0192(6) Uani 1 1 d .
H42C H 0.6005 0.6928 0.6485 0.023 Uiso 1 1 calc R
H42D H 0.6003 0.7446 0.5680 0.023 Uiso 1 1 calc R
C43A C 0.7607(2) 0.70888(17) 0.59865(14) 0.0260(6) Uani 1 1 d .
H43D H 0.7981 0.7508 0.5588 0.039 Uiso 1 1 calc GR
H43E H 0.7646 0.6592 0.5912 0.039 Uiso 1 1 calc GR
H43F H 0.7984 0.6992 0.6393 0.039 Uiso 1 1 calc GR
Cl2 Cl 0.47885(7) 0.60876(5) 0.51625(4) 0.0424(2) Uani 1 1 d .
Cl3 Cl 0.59398(7) 0.51208(5) 0.66351(5) 0.0491(2) Uani 1 1 d .
C44 C 0.4375(3) 0.51479(18) 0.58135(15) 0.0374(8) Uani 1 1 d .
H44A H 0.3805 0.5247 0.6149 0.045 Uiso 1 1 calc R
H44B H 0.4025 0.4846 0.5605 0.045 Uiso 1 1 calc R
C45 C 0.5349(3) 0.46554(19) 0.61735(16) 0.0418(8) Uani 1 1 d .
H45A H 0.5934 0.4578 0.5835 0.050 Uiso 1 1 calc R
H45B H 0.5101 0.4120 0.6495 0.050 Uiso 1 1 calc R

loop_
_atom_site_aniso_label
_atom_site_aniso_U_11
_atom_site_aniso_U_22
_atom_site_aniso_U_33
_atom_site_aniso_U_23
_atom_site_aniso_U_13
_atom_site_aniso_U_12
Cu1 0.01521(17) 0.01209(16) 0.01928(17) -0.00869(14) -0.00001(13) -0.00224(13)
Cl1 0.0318(4) 0.0145(3) 0.0374(4) -0.0138(3) 0.0047(3) -0.0067(3)
N1 0.0120(10) 0.0115(10) 0.0113(10) -0.0059(9) -0.0011(8) -0.0017(9)
N2 0.0113(10) 0.0113(10) 0.0117(10) -0.0061(9) -0.0011(8) -0.0004(8)
C1 0.0089(12) 0.0172(13) 0.0106(12) -0.0085(11) -0.0028(10) -0.0005(10)
C2 0.0125(13) 0.0121(13) 0.0156(13) -0.0060(11) -0.0021(10) -0.0012(10)
C3 0.0140(13) 0.0105(12) 0.0153(13) -0.0041(11) -0.0030(10) -0.0036(10)
C4 0.0103(12) 0.0087(12) 0.0154(13) -0.0046(10) 0.0021(10) 0.0000(10)
C5 0.0116(13) 0.0113(12) 0.0162(13) -0.0045(11) -0.0029(10) 0.0018(10)
C6 0.0124(13) 0.0183(14) 0.0232(15) -0.0095(12) -0.0020(11) -0.0029(11)
C7 0.0118(13) 0.0182(14) 0.0211(14) -0.0074(12) 0.0059(11) -0.0017(11)
C8 0.0185(14) 0.0150(13) 0.0150(13) -0.0080(11) -0.0010(11) -0.0005(11)
C9 0.0146(13) 0.0067(12) 0.0152(13) -0.0043(10) 0.0003(10) -0.0001(10)
C10 0.0098(12) 0.0198(14) 0.0147(13) -0.0085(11) -0.0013(10) -0.0012(11)
C11 0.0151(13) 0.0235(15) 0.0178(14) -0.0085(12) -0.0040(11) 0.0000(11)
C12 0.0221(14) 0.0189(14) 0.0163(13) -0.0070(12) -0.0047(11) 0.0019(12)
C13 0.0265(15) 0.0204(15) 0.0202(15) -0.0035(12) -0.0010(12) -0.0043(12)
C14 0.0163(13) 0.0208(14) 0.0194(14) -0.0084(12) -0.0064(11) -0.0009(11)
C15 0.0207(15) 0.0280(16) 0.0266(15) -0.0155(13) -0.0044(12) -0.0028(12)
C16 0.0366(18) 0.0303(17) 0.0361(18) -0.0200(15) -0.0118(14) -0.0025(14)
C17 0.0138(13) 0.0172(13) 0.0136(13) -0.0080(11) 0.0000(10) -0.0011(11)
C18 0.0168(13) 0.0176(14) 0.0193(14) -0.0104(12) -0.0013(11) -0.0006(11)
C19 0.0197(14) 0.0192(14) 0.0252(15) -0.0099(12) -0.0040(12) -0.0029(12)
C20 0.0309(16) 0.0245(16) 0.0337(17) -0.0180(14) -0.0050(13) -0.0051(13)
C21 0.0158(13) 0.0186(14) 0.0133(13) -0.0059(11) -0.0032(10) -0.0003(11)
C22 0.0263(15) 0.0152(14) 0.0264(15) -0.0081(12) -0.0025(12) 0.0008(12)
C23 0.0322(17) 0.0202(15) 0.0381(18) -0.0055(14) -0.0094(14) 0.0036(13)
C24 0.0103(12) 0.0129(13) 0.0169(13) -0.0086(11) 0.0011(10) -0.0017(10)
C25 0.0153(13) 0.0145(13) 0.0154(13) -0.0068(11) 0.0013(10) -0.0040(11)
C26 0.0198(14) 0.0284(15) 0.0195(14) -0.0153(13) 0.0008(11) -0.0028(12)
C27 0.0144(14) 0.0341(17) 0.0266(15) -0.0201(14) 0.0025(12) -0.0001(12)
C28 0.0131(13) 0.0260(15) 0.0264(15) -0.0144(13) -0.0058(11) 0.0026(11)
C29 0.0137(13) 0.0155(13) 0.0173(13) -0.0078(11) 0.0002(10) -0.0037(11)
C30 0.0164(13) 0.0206(14) 0.0151(13) -0.0094(11) -0.0002(11) -0.0003(11)
C31 0.0241(15) 0.0241(15) 0.0160(14) -0.0088(12) -0.0018(11) -0.0004(12)
C32 0.0246(15) 0.0238(15) 0.0197(15) -0.0057(12) 0.0004(12) -0.0052(12)
C33 0.0351(18) 0.0250(16) 0.0310(17) -0.0093(14) -0.0001(14) -0.0082(14)
C34 0.0156(13) 0.0217(14) 0.0181(14) -0.0104(12) -0.0030(11) -0.0008(11)
C35 0.0220(15) 0.0208(15) 0.0252(15) -0.0124(13) -0.0025(12) -0.0005(12)
C36 0.0274(16) 0.0235(15) 0.0348(17) -0.0140(14) -0.0079(13) -0.0007(13)
C37 0.0099(12) 0.0222(14) 0.0157(13) -0.0097(12) 0.0003(10) -0.0009(11)
C38 0.0200(14) 0.0220(14) 0.0179(14) -0.0099(12) -0.0042(11) 0.0004(12)
C39 0.0279(15) 0.0215(15) 0.0215(15) -0.0126(12) -0.0051(12) -0.0016(12)
C40 0.0465(19) 0.0222(15) 0.0243(16) -0.0101(13) -0.0074(14) -0.0011(14)
C41 0.0182(14) 0.0187(14) 0.0206(14) -0.0091(12) -0.0040(11) -0.0022(11)
C42 0.0234(15) 0.0258(15) 0.0276(16) -0.0169(13) -0.0060(12) 0.0007(12)
C43 0.051(2) 0.0324(18) 0.048(2) -0.0255(16) -0.0188(17) 0.0016(16)
Cu1A 0.01968(17) 0.01130(16) 0.01659(17) -0.00720(13) 0.00021(13) -0.00153(13)
Cl1A 0.0386(4) 0.0188(4) 0.0393(4) -0.0192(3) 0.0015(3) 0.0006(3)
N1A 0.0112(10) 0.0107(10) 0.0123(11) -0.0051(9) 0.0007(8) -0.0024(8)
N2A 0.0101(10) 0.0104(10) 0.0108(10) -0.0041(9) 0.0003(8) -0.0014(8)
C1A 0.0078(12) 0.0118(12) 0.0105(12) -0.0023(10) -0.0005(10) -0.0026(10)
C2A 0.0153(13) 0.0095(12) 0.0173(14) -0.0056(11) -0.0025(10) -0.0015(10)
C3A 0.0152(13) 0.0110(13) 0.0154(13) -0.0067(11) -0.0009(10) -0.0008(10)
C4A 0.0150(13) 0.0089(12) 0.0117(12) -0.0043(10) 0.0011(10) -0.0018(10)
C5A 0.0165(13) 0.0087(12) 0.0140(13) -0.0047(11) -0.0027(10) 0.0002(10)
C6A 0.0138(13) 0.0188(14) 0.0162(14) -0.0068(11) 0.0017(10) -0.0037(11)
C7A 0.0246(15) 0.0182(14) 0.0130(13) -0.0056(11) 0.0005(11) -0.0049(12)
C8A 0.0204(14) 0.0187(14) 0.0129(13) -0.0065(11) -0.0038(11) -0.0049(11)
C9A 0.0145(13) 0.0096(12) 0.0149(13) -0.0046(11) -0.0012(10) -0.0014(10)
C10A 0.0118(13) 0.0189(14) 0.0129(13) -0.0066(11) 0.0009(10) -0.0030(11)
C11A 0.0136(13) 0.0182(14) 0.0188(14) -0.0068(12) -0.0024(11) -0.0029(11)
C12A 0.0226(15) 0.0164(14) 0.0224(15) -0.0097(12) -0.0040(11) -0.0031(11)
C13A 0.0321(16) 0.0229(15) 0.0223(15) -0.0116(13) -0.0085(12) 0.0005(13)
C14A 0.0133(13) 0.0203(14) 0.0183(14) -0.0102(12) -0.0023(11) -0.0013(11)
C15A 0.0197(14) 0.0208(14) 0.0214(15) -0.0097(12) -0.0025(11) 0.0000(12)
C16A 0.0331(17) 0.0298(17) 0.0389(18) -0.0220(15) -0.0159(14) 0.0097(14)
C17A 0.0148(13) 0.0200(14) 0.0143(13) -0.0040(11) -0.0023(10) -0.0043(11)
C18A 0.0161(14) 0.0240(15) 0.0253(15) -0.0002(13) -0.0016(12) -0.0025(12)
C19A 0.0183(15) 0.0350(17) 0.0269(16) -0.0043(14) -0.0053(12) 0.0011(13)
C20A 0.0186(15) 0.0397(18) 0.0300(17) -0.0144(15) -0.0020(12) 0.0016(13)
C21A 0.0284(16) 0.0262(16) 0.0183(14) -0.0050(12) -0.0027(12) -0.0146(13)
C22A 0.055(2) 0.0230(16) 0.0296(17) -0.0117(14) 0.0025(15) -0.0146(15)
C23A 0.130(4) 0.034(2) 0.041(2) -0.0172(18) -0.008(2) -0.033(2)
C24A 0.0149(13) 0.0115(12) 0.0097(12) -0.0055(10) 0.0009(10) -0.0007(10)
C25A 0.0161(13) 0.0089(12) 0.0148(13) -0.0077(11) 0.0010(10) 0.0001(10)
C26A 0.0167(13) 0.0172(13) 0.0154(13) -0.0081(11) -0.0037(11) 0.0004(11)
C27A 0.0203(14) 0.0156(13) 0.0139(13) -0.0051(11) 0.0000(11) 0.0004(11)
C28A 0.0144(13) 0.0142(13) 0.0190(14) -0.0079(11) 0.0056(11) -0.0042(11)
C29A 0.0125(13) 0.0087(12) 0.0172(13) -0.0064(11) -0.0011(10) 0.0025(10)
C30A 0.0155(13) 0.0151(13) 0.0132(13) -0.0056(11) 0.0000(10) -0.0050(11)
C31A 0.0175(13) 0.0162(13) 0.0173(13) -0.0058(11) -0.0019(11) -0.0053(11)
C32A 0.0259(15) 0.0182(14) 0.0199(14) -0.0097(12) -0.0015(12) -0.0028(12)
C33A 0.0447(19) 0.0225(16) 0.0252(16) -0.0112(13) -0.0059(14) -0.0046(14)
C34A 0.0160(13) 0.0203(14) 0.0207(14) -0.0113(12) 0.0002(11) -0.0045(11)
C35A 0.0191(14) 0.0199(14) 0.0235(15) -0.0116(12) -0.0024(11) -0.0030(11)
C36A 0.0249(16) 0.0275(16) 0.0340(17) -0.0153(14) 0.0013(13) 0.0000(13)
C37A 0.0152(13) 0.0123(13) 0.0160(13) -0.0045(11) -0.0025(10) -0.0037(10)
C38A 0.0154(13) 0.0132(13) 0.0186(14) -0.0072(11) -0.0007(11) -0.0024(11)
C39A 0.0186(14) 0.0223(15) 0.0247(15) -0.0123(12) -0.0041(12) -0.0012(12)
C40A 0.0319(17) 0.0244(16) 0.0319(17) -0.0173(14) -0.0056(13) -0.0015(13)
C41A 0.0135(13) 0.0191(14) 0.0189(14) -0.0086(12) -0.0019(11) -0.0024(11)
C42A 0.0156(13) 0.0241(15) 0.0210(14) -0.0125(12) -0.0022(11) 0.0010(11)
C43A 0.0215(15) 0.0348(17) 0.0263(16) -0.0180(14) -0.0023(12) 0.0030(13)
Cl2 0.0384(5) 0.0278(4) 0.0474(5) -0.0049(4) 0.0073(4) -0.0007(4)
Cl3 0.0482(5) 0.0513(5) 0.0499(5) -0.0210(4) -0.0036(4) -0.0097(4)
C44 0.0391(19) 0.0342(18) 0.0336(18) -0.0098(15) 0.0079(15) -0.0100(15)
C45 0.058(2) 0.0279(18) 0.0368(19) -0.0109(15) 0.0015(16) -0.0067(16)

loop_
_atom_type_symbol
_atom_type_description
_atom_type_scat_dispersion_real
_atom_type_scat_dispersion_imag
_atom_type_scat_source
C C 0.0033 0.0016 'International Tables Vol C Tables 4.2.6.8 and 6.1.1.4'
H H 0.0000 0.0000 'International Tables Vol C Tables 4.2.6.8 and 6.1.1.4'
Cl Cl 0.1484 0.1585 'International Tables Vol C Tables 4.2.6.8 and 6.1.1.4'
Cu Cu 0.3201 1.2651 'International Tables Vol C Tables 4.2.6.8 and 6.1.1.4'
N N 0.0061 0.0033 'International Tables Vol C Tables 4.2.6.8 and 6.1.1.4'

loop_
_geom_angle_atom_site_label_1
_geom_angle_atom_site_label_2
_geom_angle_atom_site_label_3
_geom_angle
C1 Cu1 Cl1 177.98(7)
C1 N1 C2 111.4(2)
C1 N1 C4 125.35(19)
C2 N1 C4 123.17(19)
C1 N2 C3 111.39(19)
C1 N2 C24 124.31(19)
C3 N2 C24 123.9(2)
N1 C1 Cu1 128.01(17)
N2 C1 Cu1 128.31(17)
N2 C1 N1 103.7(2)
N1 C2 H2 126.5
C3 C2 N1 106.9(2)
C3 C2 H2 126.5
N2 C3 H3 126.7
C2 C3 N2 106.7(2)
C2 C3 H3 126.7
C5 C4 N1 119.9(2)
C5 C4 C9 122.6(2)
C9 C4 N1 117.4(2)
C4 C5 C10 123.7(2)
C6 C5 C4 117.1(2)
C6 C5 C10 119.2(2)
C5 C6 H6 119.3
C7 C6 C5 121.4(2)
C7 C6 H6 119.3
C6 C7 H7 119.8
C6 C7 C8 120.4(2)
C8 C7 H7 119.8
C7 C8 H8 119.6
C7 C8 C9 120.9(2)
C9 C8 H8 119.6
C4 C9 C17 123.0(2)
C8 C9 C4 117.5(2)
C8 C9 C17 119.3(2)
C5 C10 H10 107.4
C5 C10 C11 110.6(2)
C5 C10 C14 110.6(2)
C11 C10 H10 107.4
C11 C10 C14 113.06(19)
C14 C10 H10 107.4
C10 C11 H11A 108.9
C10 C11 H11B 108.9
H11A C11 H11B 107.7
C12 C11 C10 113.2(2)
C12 C11 H11A 108.9
C12 C11 H11B 108.9
C11 C12 H12A 109.2
C11 C12 H12B 109.2
C11 C12 C13 112.0(2)
H12A C12 H12B 107.9
C13 C12 H12A 109.2
C13 C12 H12B 109.2
C12 C13 H13A 109.5
C12 C13 H13B 109.5
C12 C13 H13C 109.5
H13A C13 H13B 109.5
H13A C13 H13C 109.5
H13B C13 H13C 109.5
C10 C14 H14A 108.7
C10 C14 H14B 108.7
H14A C14 H14B 107.6
C15 C14 C10 114.2(2)
C15 C14 H14A 108.7
C15 C14 H14B 108.7
C14 C15 H15A 109.1
C14 C15 H15B 109.1
C14 C15 C16 112.4(2)
H15A C15 H15B 107.9
C16 C15 H15A 109.1
C16 C15 H15B 109.1
C15 C16 H16A 109.5
C15 C16 H16B 109.5
C15 C16 H16C 109.5
H16A C16 H16B 109.5
H16A C16 H16C 109.5
H16B C16 H16C 109.5
C9 C17 H17 107.9
C9 C17 C18 111.3(2)
C9 C17 C21 109.48(19)
C18 C17 H17 107.9
C21 C17 H17 107.9
C21 C17 C18 112.20(19)
C17 C18 H18A 108.7
C17 C18 H18B 108.7
H18A C18 H18B 107.6
C19 C18 C17 114.4(2)
C19 C18 H18A 108.7
C19 C18 H18B 108.7
C18 C19 H19A 109.1
C18 C19 H19B 109.1
H19A C19 H19B 107.8
C20 C19 C18 112.6(2)
C20 C19 H19A 109.1
C20 C19 H19B 109.1
C19 C20 H20A 109.5
C19 C20 H20B 109.5
C19 C20 H20C 109.5
H20A C20 H20B 109.5
H20A C20 H20C 109.5
H20B C20 H20C 109.5
C17 C21 H21A 108.7
C17 C21 H21B 108.7
H21A C21 H21B 107.6
C22 C21 C17 114.1(2)
C22 C21 H21A 108.7
C22 C21 H21B 108.7
C21 C22 H22A 109.0
C21 C22 H22B 109.0
C21 C22 C23 112.7(2)
H22A C22 H22B 107.8
C23 C22 H22A 109.0
C23 C22 H22B 109.0
C22 C23 H23A 109.5
C22 C23 H23B 109.5
C22 C23 H23C 109.5
H23A C23 H23B 109.5
H23A C23 H23C 109.5
H23B C23 H23C 109.5
C25 C24 N2 119.1(2)
C29 C24 N2 117.2(2)
C29 C24 C25 123.7(2)
C24 C25 C30 121.6(2)
C26 C25 C24 116.7(2)
C26 C25 C30 121.6(2)
C25 C26 H26 119.4
C27 C26 C25 121.2(2)
C27 C26 H26 119.4
C26 C27 H27 119.8
C26 C27 C28 120.4(2)
C28 C27 H27 119.8
C27 C28 H28 119.5
C27 C28 C29 121.0(2)
C29 C28 H28 119.5
C24 C29 C37 122.5(2)
C28 C29 C24 116.8(2)
C28 C29 C37 120.5(2)
C25 C30 H30 106.5
C25 C30 C31 114.0(2)
C25 C30 C34 110.9(2)
C31 C30 H30 106.5
C31 C30 C34 111.8(2)
C34 C30 H30 106.5
C30 C31 H31A 108.3
C30 C31 H31B 108.3
H31A C31 H31B 107.4
C32 C31 C30 115.9(2)
C32 C31 H31A 108.3
C32 C31 H31B 108.3
C31 C32 H32A 108.9
C31 C32 H32B 108.9
H32A C32 H32B 107.7
C33 C32 C31 113.6(2)
C33 C32 H32A 108.9
C33 C32 H32B 108.9
C32 C33 H33A 109.5
C32 C33 H33B 109.5
C32 C33 H33C 109.5
H33A C33 H33B 109.5
H33A C33 H33C 109.5
H33B C33 H33C 109.5
C30 C34 H34A 108.1
C30 C34 H34B 108.1
H34A C34 H34B 107.3
C35 C34 C30 116.9(2)
C35 C34 H34A 108.1
C35 C34 H34B 108.1
C34 C35 H35A 109.2
C34 C35 H35B 109.2
C34 C35 C36 112.2(2)
H35A C35 H35B 107.9
C36 C35 H35A 109.2
C36 C35 H35B 109.2
C35 C36 H36A 109.5
C35 C36 H36B 109.5
C35 C36 H36C 109.5
H36A C36 H36B 109.5
H36A C36 H36C 109.5
H36B C36 H36C 109.5
C29 C37 H37 107.3
C29 C37 C38 113.5(2)
C29 C37 C41 108.9(2)
C38 C37 H37 107.3
C38 C37 C41 112.24(19)
C41 C37 H37 107.3
C37 C38 H38A 108.4
C37 C38 H38B 108.4
H38A C38 H38B 107.5
C39 C38 C37 115.3(2)
C39 C38 H38A 108.4
C39 C38 H38B 108.4
C38 C39 H39A 109.3
C38 C39 H39B 109.3
C38 C39 C40 111.7(2)
H39A C39 H39B 107.9
C40 C39 H39A 109.3
C40 C39 H39B 109.3
C39 C40 H40A 109.5
C39 C40 H40B 109.5
C39 C40 H40C 109.5
H40A C40 H40B 109.5
H40A C40 H40C 109.5
H40B C40 H40C 109.5
C37 C41 H41A 108.4
C37 C41 H41B 108.4
H41A C41 H41B 107.5
C42 C41 C37 115.5(2)
C42 C41 H41A 108.4
C42 C41 H41B 108.4
C41 C42 H42A 109.2
C41 C42 H42B 109.2
H42A C42 H42B 107.9
C43 C42 C41 111.9(2)
C43 C42 H42A 109.2
C43 C42 H42B 109.2
C42 C43 H43A 109.5
C42 C43 H43B 109.5
C42 C43 H43C 109.5
H43A C43 H43B 109.5
H43A C43 H43C 109.5
H43B C43 H43C 109.5
C1A Cu1A Cl1A 177.07(7)
C1A N1A C2A 111.52(19)
C1A N1A C4A 124.8(2)
C2A N1A C4A 123.63(19)
C1A N2A C3A 111.68(19)
C1A N2A C24A 126.35(19)
C3A N2A C24A 121.95(19)
N1A C1A Cu1A 125.64(17)
N2A C1A Cu1A 130.94(17)
N2A C1A N1A 103.4(2)
N1A C2A H2A 126.7
C3A C2A N1A 106.7(2)
C3A C2A H2A 126.7
N2A C3A H3A 126.6
C2A C3A N2A 106.7(2)
C2A C3A H3A 126.6
C5A C4A N1A 118.0(2)
C5A C4A C9A 123.3(2)
C9A C4A N1A 118.6(2)
C4A C5A C10A 122.7(2)
C6A C5A C4A 116.8(2)
C6A C5A C10A 120.4(2)
C5A C6A H6A 119.2
C7A C6A C5A 121.5(2)
C7A C6A H6A 119.2
C6A C7A H7A 120.0
C6A C7A C8A 120.1(2)
C8A C7A H7A 120.0
C7A C8A H8A 119.5
C7A C8A C9A 121.1(2)
C9A C8A H8A 119.5
C4A C9A C17A 122.2(2)
C8A C9A C4A 117.2(2)
C8A C9A C17A 120.6(2)
C5A C10A H10A 107.6
C5A C10A C11A 108.25(19)
C5A C10A C14A 112.4(2)
C11A C10A H10A 107.6
C14A C10A H10A 107.6
C14A C10A C11A 113.1(2)
C10A C11A H11C 108.4
C10A C11A H11D 108.4
H11C C11A H11D 107.4
C12A C11A C10A 115.6(2)
C12A C11A H11C 108.4
C12A C11A H11D 108.4
C11A C12A H12C 108.8
C11A C12A H12D 108.8
H12C C12A H12D 107.7
C13A C12A C11A 113.8(2)
C13A C12A H12C 108.8
C13A C12A H12D 108.8
C12A C13A H13D 109.5
C12A C13A H13E 109.5
C12A C13A H13F 109.5
H13D C13A H13E 109.5
H13D C13A H13F 109.5
H13E C13A H13F 109.5
C10A C14A H14C 108.8
C10A C14A H14D 108.8
H14C C14A H14D 107.7
C15A C14A C10A 113.6(2)
C15A C14A H14C 108.8
C15A C14A H14D 108.8
C14A C15A H15C 109.0
C14A C15A H15D 109.0
H15C C15A H15D 107.8
C16A C15A C14A 113.0(2)
C16A C15A H15C 109.0
C16A C15A H15D 109.0
C15A C16A H16D 109.5
C15A C16A H16E 109.5
C15A C16A H16F 109.5
H16D C16A H16E 109.5
H16D C16A H16F 109.5
H16E C16A H16F 109.5
C9A C17A H17A 107.7
C9A C17A C18A 109.2(2)
C9A C17A C21A 111.9(2)
C18A C17A H17A 107.7
C21A C17A H17A 107.7
C21A C17A C18A 112.3(2)
C17A C18A H18C 108.4
C17A C18A H18D 108.4
H18C C18A H18D 107.5
C19A C18A C17A 115.3(2)
C19A C18A H18C 108.4
C19A C18A H18D 108.4
C18A C19A H19C 108.9
C18A C19A H19D 108.9
H19C C19A H19D 107.7
C20A C19A C18A 113.3(2)
C20A C19A H19C 108.9
C20A C19A H19D 108.9
C19A C20A H20D 109.5
C19A C20A H20E 109.5
C19A C20A H20F 109.5
H20D C20A H20E 109.5
H20D C20A H20F 109.5
H20E C20A H20F 109.5
C17A C21A H21C 108.8
C17A C21A H21D 108.8
H21C C21A H21D 107.7
C22A C21A C17A 113.7(2)
C22A C21A H21C 108.8
C22A C21A H21D 108.8
C21A C22A H22C 109.0
C21A C22A H22D 109.0
C21A C22A C23A 112.8(3)
H22C C22A H22D 107.8
C23A C22A H22C 109.0
C23A C22A H22D 109.0
C22A C23A H23D 109.5
C22A C23A H23E 109.5
C22A C23A H23F 109.5
H23D C23A H23E 109.5
H23D C23A H23F 109.5
H23E C23A H23F 109.5
C25A C24A N2A 117.9(2)
C29A C24A N2A 118.6(2)
C29A C24A C25A 123.3(2)
C24A C25A C30A 121.2(2)
C26A C25A C24A 116.7(2)
C26A C25A C30A 122.1(2)
C25A C26A H26A 119.4
C27A C26A C25A 121.3(2)
C27A C26A H26A 119.4
C26A C27A H27A 119.6
C28A C27A C26A 120.8(2)
C28A C27A H27A 119.6
C27A C28A H28A 119.9
C27A C28A C29A 120.2(2)
C29A C28A H28A 119.9
C24A C29A C28A 117.6(2)
C24A C29A C37A 122.0(2)
C28A C29A C37A 120.3(2)
C25A C30A H30A 106.4
C25A C30A C31A 113.4(2)
C25A C30A C34A 110.6(2)
C31A C30A H30A 106.4
C31A C30A C34A 113.2(2)
C34A C30A H30A 106.4
C30A C31A H31C 109.0
C30A C31A H31D 109.0
H31C C31A H31D 107.8
C32A C31A C30A 112.9(2)
C32A C31A H31C 109.0
C32A C31A H31D 109.0
C31A C32A H32C 109.0
C31A C32A H32D 109.0
H32C C32A H32D 107.8
C33A C32A C31A 112.9(2)
C33A C32A H32C 109.0
C33A C32A H32D 109.0
C32A C33A H33D 109.5
C32A C33A H33E 109.5
C32A C33A H33F 109.5
H33D C33A H33E 109.5
H33D C33A H33F 109.5
H33E C33A H33F 109.5
C30A C34A H34C 108.1
C30A C34A H34D 108.1
H34C C34A H34D 107.3
C35A C34A C30A 116.7(2)
C35A C34A H34C 108.1
C35A C34A H34D 108.1
C34A C35A H35C 109.4
C34A C35A H35D 109.4
C34A C35A C36A 111.0(2)
H35C C35A H35D 108.0
C36A C35A H35C 109.4
C36A C35A H35D 109.4
C35A C36A H36D 109.5
C35A C36A H36E 109.5
C35A C36A H36F 109.5
H36D C36A H36E 109.5
H36D C36A H36F 109.5
H36E C36A H36F 109.5
C29A C37A H37A 107.0
C29A C37A C38A 109.28(19)
C29A C37A C41A 112.7(2)
C38A C37A H37A 107.0
C41A C37A H37A 107.0
C41A C37A C38A 113.6(2)
C37A C38A H38C 108.6
C37A C38A H38D 108.6
H38C C38A H38D 107.6
C39A C38A C37A 114.7(2)
C39A C38A H38C 108.6
C39A C38A H38D 108.6
C38A C39A H39C 109.1
C38A C39A H39D 109.1
C38A C39A C40A 112.4(2)
H39C C39A H39D 107.9
C40A C39A H39C 109.1
C40A C39A H39D 109.1
C39A C40A H40D 109.5
C39A C40A H40E 109.5
C39A C40A H40F 109.5
H40D C40A H40E 109.5
H40D C40A H40F 109.5
H40E C40A H40F 109.5
C37A C41A H41C 108.8
C37A C41A H41D 108.8
H41C C41A H41D 107.7
C42A C41A C37A 113.8(2)
C42A C41A H41C 108.8
C42A C41A H41D 108.8
C41A C42A H42C 109.1
C41A C42A H42D 109.1
H42C C42A H42D 107.9
C43A C42A C41A 112.3(2)
C43A C42A H42C 109.1
C43A C42A H42D 109.1
C42A C43A H43D 109.5
C42A C43A H43E 109.5
C42A C43A H43F 109.5
H43D C43A H43E 109.5
H43D C43A H43F 109.5
H43E C43A H43F 109.5
Cl2 C44 H44A 109.3
Cl2 C44 H44B 109.3
H44A C44 H44B 107.9
C45 C44 Cl2 111.8(2)
C45 C44 H44A 109.3
C45 C44 H44B 109.3
Cl3 C45 H45A 109.3
Cl3 C45 H45B 109.3
C44 C45 Cl3 111.8(2)
C44 C45 H45A 109.3
C44 C45 H45B 109.3
H45A C45 H45B 107.9

loop_
_geom_bond_atom_site_label_1
_geom_bond_atom_site_label_2
_geom_bond_distance
Cu1 Cl1 2.0939(11)
Cu1 C1 1.869(2)
N1 C1 1.365(3)
N1 C2 1.382(3)
N1 C4 1.444(3)
N2 C1 1.357(3)
N2 C3 1.389(3)
N2 C24 1.450(3)
C2 H2 0.9500
C2 C3 1.340(3)
C3 H3 0.9500
C4 C5 1.400(3)
C4 C9 1.404(3)
C5 C6 1.392(3)
C5 C10 1.526(3)
C6 H6 0.9500
C6 C7 1.377(3)
C7 H7 0.9500
C7 C8 1.381(3)
C8 H8 0.9500
C8 C9 1.389(3)
C9 C17 1.524(3)
C10 H10 1.0000
C10 C11 1.538(3)
C10 C14 1.539(3)
C11 H11A 0.9900
C11 H11B 0.9900
C11 C12 1.522(4)
C12 H12A 0.9900
C12 H12B 0.9900
C12 C13 1.526(4)
C13 H13A 0.9800
C13 H13B 0.9800
C13 H13C 0.9800
C14 H14A 0.9900
C14 H14B 0.9900
C14 C15 1.525(3)
C15 H15A 0.9900
C15 H15B 0.9900
C15 C16 1.525(4)
C16 H16A 0.9800
C16 H16B 0.9800
C16 H16C 0.9800
C17 H17 1.0000
C17 C18 1.537(3)
C17 C21 1.536(3)
C18 H18A 0.9900
C18 H18B 0.9900
C18 C19 1.523(3)
C19 H19A 0.9900
C19 H19B 0.9900
C19 C20 1.518(4)
C20 H20A 0.9800
C20 H20B 0.9800
C20 H20C 0.9800
C21 H21A 0.9900
C21 H21B 0.9900
C21 C22 1.517(3)
C22 H22A 0.9900
C22 H22B 0.9900
C22 C23 1.520(4)
C23 H23A 0.9800
C23 H23B 0.9800
C23 H23C 0.9800
C24 C25 1.397(3)
C24 C29 1.397(3)
C25 C26 1.388(4)
C25 C30 1.523(3)
C26 H26 0.9500
C26 C27 1.383(4)
C27 H27 0.9500
C27 C28 1.383(3)
C28 H28 0.9500
C28 C29 1.390(4)
C29 C37 1.519(3)
C30 H30 1.0000
C30 C31 1.530(3)
C30 C34 1.542(3)
C31 H31A 0.9900
C31 H31B 0.9900
C31 C32 1.524(4)
C32 H32A 0.9900
C32 H32B 0.9900
C32 C33 1.518(4)
C33 H33A 0.9800
C33 H33B 0.9800
C33 H33C 0.9800
C34 H34A 0.9900
C34 H34B 0.9900
C34 C35 1.524(3)
C35 H35A 0.9900
C35 H35B 0.9900
C35 C36 1.525(4)
C36 H36A 0.9800
C36 H36B 0.9800
C36 H36C 0.9800
C37 H37 1.0000
C37 C38 1.538(3)
C37 C41 1.538(3)
C38 H38A 0.9900
C38 H38B 0.9900
C38 C39 1.521(4)
C39 H39A 0.9900
C39 H39B 0.9900
C39 C40 1.523(4)
C40 H40A 0.9800
C40 H40B 0.9800
C40 H40C 0.9800
C41 H41A 0.9900
C41 H41B 0.9900
C41 C42 1.525(3)
C42 H42A 0.9900
C42 H42B 0.9900
C42 C43 1.524(4)
C43 H43A 0.9800
C43 H43B 0.9800
C43 H43C 0.9800
Cu1A Cl1A 2.1053(10)
Cu1A C1A 1.878(2)
N1A C1A 1.365(3)
N1A C2A 1.381(3)
N1A C4A 1.441(3)
N2A C1A 1.359(3)
N2A C3A 1.381(3)
N2A C24A 1.443(3)
C2A H2A 0.9500
C2A C3A 1.344(3)
C3A H3A 0.9500
C4A C5A 1.397(3)
C4A C9A 1.399(3)
C5A C6A 1.393(3)
C5A C10A 1.523(3)
C6A H6A 0.9500
C6A C7A 1.379(3)
C7A H7A 0.9500
C7A C8A 1.387(3)
C8A H8A 0.9500
C8A C9A 1.387(3)
C9A C17A 1.523(3)
C10A H10A 1.0000
C10A C11A 1.542(3)
C10A C14A 1.529(3)
C11A H11C 0.9900
C11A H11D 0.9900
C11A C12A 1.527(3)
C12A H12C 0.9900
C12A H12D 0.9900
C12A C13A 1.524(4)
C13A H13D 0.9800
C13A H13E 0.9800
C13A H13F 0.9800
C14A H14C 0.9900
C14A H14D 0.9900
C14A C15A 1.522(3)
C15A H15C 0.9900
C15A H15D 0.9900
C15A C16A 1.521(4)
C16A H16D 0.9800
C16A H16E 0.9800
C16A H16F 0.9800
C17A H17A 1.0000
C17A C18A 1.540(4)
C17A C21A 1.533(4)
C18A H18C 0.9900
C18A H18D 0.9900
C18A C19A 1.531(4)
C19A H19C 0.9900
C19A H19D 0.9900
C19A C20A 1.515(4)
C20A H20D 0.9800
C20A H20E 0.9800
C20A H20F 0.9800
C21A H21C 0.9900
C21A H21D 0.9900
C21A C22A 1.518(4)
C22A H22C 0.9900
C22A H22D 0.9900
C22A C23A 1.519(4)
C23A H23D 0.9800
C23A H23E 0.9800
C23A H23F 0.9800
C24A C25A 1.402(3)
C24A C29A 1.390(3)
C25A C26A 1.389(3)
C25A C30A 1.526(3)
C26A H26A 0.9500
C26A C27A 1.381(3)
C27A H27A 0.9500
C27A C28A 1.380(3)
C28A H28A 0.9500
C28A C29A 1.398(3)
C29A C37A 1.530(3)
C30A H30A 1.0000
C30A C31A 1.534(3)
C30A C34A 1.538(3)
C31A H31C 0.9900
C31A H31D 0.9900
C31A C32A 1.518(4)
C32A H32C 0.9900
C32A H32D 0.9900
C32A C33A 1.517(3)
C33A H33D 0.9800
C33A H33E 0.9800
C33A H33F 0.9800
C34A H34C 0.9900
C34A H34D 0.9900
C34A C35A 1.521(3)
C35A H35C 0.9900
C35A H35D 0.9900
C35A C36A 1.523(4)
C36A H36D 0.9800
C36A H36E 0.9800
C36A H36F 0.9800
C37A H37A 1.0000
C37A C38A 1.538(3)
C37A C41A 1.531(3)
C38A H38C 0.9900
C38A H38D 0.9900
C38A C39A 1.524(3)
C39A H39C 0.9900
C39A H39D 0.9900
C39A C40A 1.533(4)
C40A H40D 0.9800
C40A H40E 0.9800
C40A H40F 0.9800
C41A H41C 0.9900
C41A H41D 0.9900
C41A C42A 1.522(3)
C42A H42C 0.9900
C42A H42D 0.9900
C42A C43A 1.521(4)
C43A H43D 0.9800
C43A H43E 0.9800
C43A H43F 0.9800
Cl2 C44 1.787(3)
Cl3 C45 1.792(3)
C44 H44A 0.9900
C44 H44B 0.9900
C44 C45 1.491(4)
C45 H45A 0.9900
C45 H45B 0.9900

loop_
_geom_torsion_atom_site_label_1
_geom_torsion_atom_site_label_2
_geom_torsion_atom_site_label_3
_geom_torsion_atom_site_label_4
_geom_torsion
N1 C2 C3 N2 -0.4(2)
N1 C4 C5 C6 175.3(2)
N1 C4 C5 C10 -5.0(3)
N1 C4 C9 C8 -175.1(2)
N1 C4 C9 C17 9.6(3)
N2 C24 C25 C26 -176.7(2)
N2 C24 C25 C30 4.8(3)
N2 C24 C29 C28 177.0(2)
N2 C24 C29 C37 1.0(3)
C1 N1 C2 C3 -0.2(3)
C1 N1 C4 C5 73.3(3)
C1 N1 C4 C9 -108.9(3)
C1 N2 C3 C2 0.9(3)
C1 N2 C24 C25 -96.5(3)
C1 N2 C24 C29 85.1(3)
C2 N1 C1 Cu1 -177.99(16)
C2 N1 C1 N2 0.7(2)
C2 N1 C4 C5 -110.9(3)
C2 N1 C4 C9 66.9(3)
C3 N2 C1 Cu1 177.73(16)
C3 N2 C1 N1 -1.0(2)
C3 N2 C24 C25 91.7(3)
C3 N2 C24 C29 -86.7(3)
C4 N1 C1 Cu1 -1.8(3)
C4 N1 C1 N2 176.91(19)
C4 N1 C2 C3 -176.50(19)
C4 C5 C6 C7 0.0(4)
C4 C5 C10 C11 111.1(3)
C4 C5 C10 C14 -122.9(2)
C4 C9 C17 C18 -124.9(2)
C4 C9 C17 C21 110.5(3)
C5 C4 C9 C8 2.7(3)
C5 C4 C9 C17 -172.7(2)
C5 C6 C7 C8 2.1(4)
C5 C10 C11 C12 -71.7(3)
C5 C10 C14 C15 171.4(2)
C6 C5 C10 C11 -69.3(3)
C6 C5 C10 C14 56.7(3)
C6 C7 C8 C9 -1.8(4)
C7 C8 C9 C4 -0.5(4)
C7 C8 C9 C17 175.0(2)
C8 C9 C17 C18 59.9(3)
C8 C9 C17 C21 -64.7(3)
C9 C4 C5 C6 -2.4(4)
C9 C4 C5 C10 177.3(2)
C9 C17 C18 C19 169.5(2)
C9 C17 C21 C22 -57.0(3)
C10 C5 C6 C7 -179.7(2)
C10 C11 C12 C13 -67.3(3)
C10 C14 C15 C16 -172.3(2)
C11 C10 C14 C15 -64.0(3)
C14 C10 C11 C12 163.7(2)
C17 C18 C19 C20 179.3(2)
C17 C21 C22 C23 -176.7(2)
C18 C17 C21 C22 179.0(2)
C21 C17 C18 C19 -67.4(3)
C24 N2 C1 Cu1 5.0(3)
C24 N2 C1 N1 -173.67(19)
C24 N2 C3 C2 173.6(2)
C24 C25 C26 C27 -1.1(4)
C24 C25 C30 C31 -144.6(2)
C24 C25 C30 C34 88.1(3)
C24 C29 C37 C38 -138.3(2)
C24 C29 C37 C41 95.9(3)
C25 C24 C29 C28 -1.3(4)
C25 C24 C29 C37 -177.4(2)
C25 C26 C27 C28 0.4(4)
C25 C30 C31 C32 62.3(3)
C25 C30 C34 C35 58.3(3)
C26 C25 C30 C31 36.9(3)
C26 C25 C30 C34 -90.4(3)
C26 C27 C28 C29 0.0(4)
C27 C28 C29 C24 0.5(4)
C27 C28 C29 C37 176.6(2)
C28 C29 C37 C38 45.8(3)
C28 C29 C37 C41 -80.0(3)
C29 C24 C25 C26 1.6(4)
C29 C24 C25 C30 -176.9(2)
C29 C37 C38 C39 55.5(3)
C29 C37 C41 C42 -178.5(2)
C30 C25 C26 C27 177.4(2)
C30 C31 C32 C33 66.6(3)
C30 C34 C35 C36 176.1(2)
C31 C30 C34 C35 -70.2(3)
C34 C30 C31 C32 -171.0(2)
C37 C38 C39 C40 167.9(2)
C37 C41 C42 C43 172.3(2)
C38 C37 C41 C42 55.0(3)
C41 C37 C38 C39 179.6(2)
N1A C2A C3A N2A -0.1(2)
N1A C4A C5A C6A 177.1(2)
N1A C4A C5A C10A 0.9(3)
N1A C4A C9A C8A -176.6(2)
N1A C4A C9A C17A 1.8(3)
N2A C24A C25A C26A -173.5(2)
N2A C24A C25A C30A 8.4(3)
N2A C24A C29A C28A 173.8(2)
N2A C24A C29A C37A -8.6(3)
C1A N1A C2A C3A 0.1(3)
C1A N1A C4A C5A 89.0(3)
C1A N1A C4A C9A -93.4(3)
C1A N2A C3A C2A 0.1(3)
C1A N2A C24A C25A -96.4(3)
C1A N2A C24A C29A 88.1(3)
C2A N1A C1A Cu1A -178.69(16)
C2A N1A C1A N2A 0.0(2)
C2A N1A C4A C5A -88.9(3)
C2A N1A C4A C9A 88.7(3)
C3A N2A C1A Cu1A 178.53(17)
C3A N2A C1A N1A -0.1(2)
C3A N2A C24A C25A 82.0(3)
C3A N2A C24A C29A -93.5(3)
C4A N1A C1A Cu1A 3.2(3)
C4A N1A C1A N2A -178.08(19)
C4A N1A C2A C3A 178.2(2)
C4A C5A C6A C7A 0.0(4)
C4A C5A C10A C11A 102.6(3)
C4A C5A C10A C14A -131.7(2)
C4A C9A C17A C18A -103.6(3)
C4A C9A C17A C21A 131.4(2)
C5A C4A C9A C8A 0.8(4)
C5A C4A C9A C17A 179.2(2)
C5A C6A C7A C8A 0.0(4)
C5A C10A C11A C12A 176.1(2)
C5A C10A C14A C15A 61.5(3)
C6A C5A C10A C11A -73.5(3)
C6A C5A C10A C14A 52.2(3)
C6A C7A C8A C9A 0.5(4)
C7A C8A C9A C4A -0.8(4)
C7A C8A C9A C17A -179.3(2)
C8A C9A C17A C18A 74.7(3)
C8A C9A C17A C21A -50.3(3)
C9A C4A C5A C6A -0.4(4)
C9A C4A C5A C10A -176.6(2)
C9A C17A C18A C19A 166.7(2)
C9A C17A C21A C22A -56.8(3)
C10A C5A C6A C7A 176.2(2)
C10A C11A C12A C13A 54.8(3)
C10A C14A C15A C16A 169.9(2)
C11A C10A C14A C15A -175.5(2)
C14A C10A C11A C12A 50.8(3)
C17A C18A C19A C20A -64.0(3)
C17A C21A C22A C23A -179.3(3)
C18A C17A C21A C22A 179.9(2)
C21A C17A C18A C19A -68.6(3)
C24A N2A C1A Cu1A -3.0(3)
C24A N2A C1A N1A 178.46(19)
C24A N2A C3A C2A -178.5(2)
C24A C25A C26A C27A -0.6(3)
C24A C25A C30A C31A -139.9(2)
C24A C25A C30A C34A 91.8(3)
C24A C29A C37A C38A -105.9(3)
C24A C29A C37A C41A 126.8(2)
C25A C24A C29A C28A -1.4(4)
C25A C24A C29A C37A 176.1(2)
C25A C26A C27A C28A -0.9(4)
C25A C30A C31A C32A 63.1(3)
C25A C30A C34A C35A 73.1(3)
C26A C25A C30A C31A 42.1(3)
C26A C25A C30A C34A -86.3(3)
C26A C27A C28A C29A 1.3(4)
C27A C28A C29A C24A -0.2(3)
C27A C28A C29A C37A -177.8(2)
C28A C29A C37A C38A 71.5(3)
C28A C29A C37A C41A -55.7(3)
C29A C24A C25A C26A 1.8(4)
C29A C24A C25A C30A -176.4(2)
C29A C37A C38A C39A 176.1(2)
C29A C37A C41A C42A -57.7(3)
C30A C25A C26A C27A 177.5(2)
C30A C31A C32A C33A -174.5(2)
C30A C34A C35A C36A -174.6(2)
C31A C30A C34A C35A -55.3(3)
C34A C30A C31A C32A -169.9(2)
C37A C38A C39A C40A -170.2(2)
C37A C41A C42A C43A -167.2(2)
C38A C37A C41A C42A 177.4(2)
C41A C37A C38A C39A -57.1(3)
Cl2 C44 C45 Cl3 64.8(3)
